data_7201324
loop_
_publ_author_name
'Morgan, Ian S.'
'D'Aleo, Danielle N.'
'Hudolin, Marissa L.'
'Chen, Aicheng'
'Assoud, Abdeljalil'
'Jenkins, Hilary A.'
'MacKinnon, Craig D.'

_publ_section_title
;
 Oligothiophenes substituted with the thionitrile group: synthesis,
 characterization, and thin-film formation on gold substrates
;
_journal_issue 43
_journal_name_full 'Journal of Materials Chemistry'
_journal_page_first 8162
_journal_paper_doi 10.1039/b908869e
_journal_volume 19
_journal_year 2009
_chemical_formula_sum 'C10 H4 N2 S4'
_chemical_formula_weight 280.39
_chemical_name_systematic
;
?
;
_space_group_IT_number 14
_symmetry_cell_setting monoclinic
_symmetry_space_group_name_Hall '-P 2yn'
_symmetry_space_group_name_H-M 'P 1 21/n 1'
_atom_sites_solution_hydrogens geom
_atom_sites_solution_primary direct
_atom_sites_solution_secondary difmap
_audit_creation_method SHELXL-97
_cell_angle_alpha 90.00
_cell_angle_beta 92.157(5)
_cell_angle_gamma 90.00
_cell_formula_units_Z 2
_cell_length_a 3.9636(12)
_cell_length_b 16.715(5)
_cell_length_c 8.572(3)
_cell_measurement_temperature 223(2)
_cell_volume 567.5(3)
_computing_cell_refinement 'Bruker SMART'
_computing_data_collection 'Bruker SMART'
_computing_data_reduction 'Bruker SHELXTL'
_computing_molecular_graphics 'Bruker SHELXTL'
_computing_publication_material 'Bruker SHELXTL'
_computing_structure_refinement 'SHELXL-97 (Sheldrick, 1997)'
_computing_structure_solution 'SHELXS-97 (Sheldrick, 1990)'
_diffrn_ambient_temperature 223(2)
_diffrn_measured_fraction_theta_full 0.999
_diffrn_measured_fraction_theta_max 0.999
_diffrn_measurement_device_type 'CCD area detector'
_diffrn_measurement_method 'phi and omega scans'
_diffrn_radiation_monochromator graphite
_diffrn_radiation_source 'fine-focus sealed tube'
_diffrn_radiation_type MoK\a
_diffrn_radiation_wavelength 0.71073
_diffrn_reflns_av_R_equivalents 0.0553
_diffrn_reflns_av_sigmaI/netI 0.0330
_diffrn_reflns_limit_h_max 4
_diffrn_reflns_limit_h_min -4
_diffrn_reflns_limit_k_max 19
_diffrn_reflns_limit_k_min -19
_diffrn_reflns_limit_l_max 10
_diffrn_reflns_limit_l_min -10
_diffrn_reflns_number 4051
_diffrn_reflns_theta_full 24.99
_diffrn_reflns_theta_max 24.99
_diffrn_reflns_theta_min 2.44
_exptl_absorpt_coefficient_mu 0.805
_exptl_absorpt_correction_type none
_exptl_crystal_colour colourless
_exptl_crystal_density_diffrn 1.641
_exptl_crystal_density_method 'not measured'
_exptl_crystal_description block
_exptl_crystal_F_000 284
_exptl_crystal_size_max .3
_exptl_crystal_size_mid .3
_exptl_crystal_size_min .3
_refine_diff_density_max 0.539
_refine_diff_density_min -0.479
_refine_diff_density_rms 0.098
_refine_ls_extinction_method none
_refine_ls_goodness_of_fit_ref 1.156
_refine_ls_hydrogen_treatment constr
_refine_ls_matrix_type full
_refine_ls_number_parameters 73
_refine_ls_number_reflns 997
_refine_ls_number_restraints 0
_refine_ls_restrained_S_all 1.156
_refine_ls_R_factor_all 0.0682
_refine_ls_R_factor_gt 0.0651
_refine_ls_shift/su_max 0.000
_refine_ls_shift/su_mean 0.000
_refine_ls_structure_factor_coef Fsqd
_refine_ls_weighting_details 'calc w=1/[\s^2^(Fo^2^)+(0.0753P)^2^+0.3772P] where P=(Fo^2^+2Fc^2^)/3'
_refine_ls_weighting_scheme calc
_refine_ls_wR_factor_gt 0.1256
_refine_ls_wR_factor_ref 0.1268
_reflns_number_gt 908
_reflns_number_total 997
_reflns_threshold_expression >2sigma(I)
_cod_data_source_file b908869e.txt
_cod_data_source_block cm0505m
_cod_depositor_comments
;
The following automatic conversions were performed:
'_symmetry_cell_setting' value 'Monoclinic' changed to 'monoclinic'
according to '/home/saulius/struct/CIF-dictionaries/cif_core.dic'
dictionary named 'cif_core.dic' version 2.4.1 from 2010-06-29.

Automatic conversion script
Id: cif_fix_enum 1527 2010-12-29 10:47:43Z saulius 
;
_cod_original_sg_symbol_H-M P2(1)/n
_cod_database_code 7201324

loop_
_symmetry_equiv_pos_as_xyz
'x, y, z'
'-x+1/2, y+1/2, -z+1/2'
'-x, -y, -z'
'x-1/2, -y-1/2, z-1/2'

loop_
_atom_site_label
_atom_site_type_symbol
_atom_site_fract_x
_atom_site_fract_y
_atom_site_fract_z
_atom_site_U_iso_or_equiv
_atom_site_adp_type
_atom_site_occupancy
_atom_site_symmetry_multiplicity
_atom_site_calc_flag
_atom_site_refinement_flags
_atom_site_disorder_assembly
_atom_site_disorder_group
S1 S 0.27665(19) 0.61766(4) 0.54014(9) 0.0285(3) Uani 1 1 d . . .
S2 S 0.1641(2) 0.72595(5) 0.82058(11) 0.0373(3) Uani 1 1 d . . .
N1 N 0.4418(8) 0.8522(2) 0.6445(4) 0.0427(8) Uani 1 1 d . . .
C5 C 0.3358(8) 0.7995(2) 0.7133(4) 0.0304(8) Uani 1 1 d . . .
C1 C 0.4739(7) 0.52579(17) 0.5668(4) 0.0248(7) Uani 1 1 d . . .
C2 C 0.5702(8) 0.51458(19) 0.7193(4) 0.0320(8) Uani 1 1 d . . .
H2A H 0.6778 0.4678 0.7565 0.038 Uiso 1 1 calc R . .
C3 C 0.4930(8) 0.5800(2) 0.8164(4) 0.0319(7) Uani 1 1 d . . .
H3A H 0.5443 0.5815 0.9243 0.038 Uiso 1 1 calc R . .
C4 C 0.3359(8) 0.6405(2) 0.7359(4) 0.0288(7) Uani 1 1 d . . .

loop_
_atom_site_aniso_label
_atom_site_aniso_U_11
_atom_site_aniso_U_22
_atom_site_aniso_U_33
_atom_site_aniso_U_23
_atom_site_aniso_U_13
_atom_site_aniso_U_12
S1 0.0361(5) 0.0147(5) 0.0345(5) 0.0004(3) -0.0002(3) 0.0036(3)
S2 0.0496(6) 0.0173(5) 0.0459(6) -0.0026(4) 0.0156(4) 0.0009(4)
N1 0.062(2) 0.0233(16) 0.0424(18) 0.0008(15) -0.0009(14) -0.0022(15)
C5 0.0399(18) 0.0187(17) 0.0322(17) -0.0071(15) -0.0026(13) 0.0026(14)
C1 0.0283(14) 0.0111(14) 0.0349(16) 0.0028(13) 0.0009(12) -0.0024(12)
C2 0.0408(17) 0.0170(16) 0.0378(17) 0.0032(14) -0.0024(13) 0.0031(14)
C3 0.0447(18) 0.0190(16) 0.0318(17) -0.0005(15) -0.0009(13) -0.0006(15)
C4 0.0347(16) 0.0142(15) 0.0379(17) -0.0026(14) 0.0058(12) -0.0029(13)

loop_
_atom_type_symbol
_atom_type_description
_atom_type_scat_dispersion_real
_atom_type_scat_dispersion_imag
_atom_type_scat_source
C C 0.0033 0.0016 'International Tables Vol C Tables 4.2.6.8 and 6.1.1.4'
H H 0.0000 0.0000 'International Tables Vol C Tables 4.2.6.8 and 6.1.1.4'
N N 0.0061 0.0033 'International Tables Vol C Tables 4.2.6.8 and 6.1.1.4'
S S 0.1246 0.1234 'International Tables Vol C Tables 4.2.6.8 and 6.1.1.4'

loop_
_geom_angle_atom_site_label_1
_geom_angle_atom_site_label_2
_geom_angle_atom_site_label_3
_geom_angle
_geom_angle_site_symmetry_1
_geom_angle_site_symmetry_3
_geom_angle_publ_flag
C4 S1 C1 91.32(15) . . ?
C5 S2 C4 101.32(16) . . ?
N1 C5 S2 176.3(3) . . ?
C2 C1 C1 129.2(4) . 3_666 ?
C2 C1 S1 110.9(2) . . ?
C1 C1 S1 119.8(3) 3_666 . ?
C1 C2 C3 113.6(3) . . ?
C1 C2 H2A 123.2 . . ?
C3 C2 H2A 123.2 . . ?
C4 C3 C2 112.3(3) . . ?
C4 C3 H3A 123.8 . . ?
C2 C3 H3A 123.8 . . ?
C3 C4 S1 111.8(3) . . ?
C3 C4 S2 124.9(3) . . ?
S1 C4 S2 122.8(2) . . ?

loop_
_geom_bond_atom_site_label_1
_geom_bond_atom_site_label_2
_geom_bond_distance
_geom_bond_site_symmetry_2
_geom_bond_publ_flag
S1 C4 1.728(3) . ?
S1 C1 1.734(3) . ?
S2 C5 1.693(4) . ?
S2 C4 1.752(3) . ?
N1 C5 1.149(5) . ?
C1 C2 1.360(5) . ?
C1 C1 1.455(6) 3_666 ?
C2 C3 1.415(5) . ?
C2 H2A 0.9400 . ?
C3 C4 1.361(5) . ?
C3 H3A 0.9400 . ?
